data_1555877
loop_
_publ_author_name
'Son, Jeong-Yu'
'Kim, Jonghye'
'Han, Sang Hoon'
'Kim, Sung Hong'
'Lee, Phil Ho'

_publ_section_title
;
 Regioselective Synthesis of Dihydrothiophenes and Thiophenes via the
 Rhodium-Catalyzed Transannulation of 1,2,3-Thiadiazoles with Alkenes.
;
_journal_issue 20
_journal_name_full 'Organic letters'
_journal_page_first 5408
_journal_page_last 5411
_journal_paper_doi 10.1021/acs.orglett.6b02805
_journal_volume 18
_journal_year 2016
_chemical_formula_sum 'C32 H20 O4 S2'
_chemical_formula_weight 532.60
_chemical_name_common SJY-007
_space_group_crystal_system monoclinic
_space_group_IT_number 14
_space_group_name_Hall '-P 2yn'
_space_group_name_H-M_alt 'P 1 21/n 1'
_atom_sites_solution_hydrogens geom
_cell_angle_alpha 90
_cell_angle_beta 103.6681(15)
_cell_angle_gamma 90
_cell_formula_units_Z 4
_cell_length_a 9.7687(3)
_cell_length_b 18.1178(6)
_cell_length_c 16.7748(5)
_cell_measurement_reflns_used 9495
_cell_measurement_temperature 296.(2)
_cell_measurement_theta_max 27.2975
_cell_measurement_theta_min 2.4223
_cell_volume 2884.85(16)
_computing_cell_refinement 'SAINT V8.34A (Bruker AXS Inc., 2013)'
_computing_data_collection 'Bruker Instrument Service v2013.12.0.0'
_computing_data_reduction 'SAINT V8.34A (Bruker AXS Inc., 2013)'
_computing_structure_refinement 'SHELXL-2013 (Sheldrick, 2013)'
_diffrn_ambient_temperature 296.(2)
_diffrn_detector_area_resol_mean 8.3333
_diffrn_measured_fraction_theta_full 0.979
_diffrn_measured_fraction_theta_max 0.919
_diffrn_measurement_device_type 'Bruker APEX-II CCD'
_diffrn_measurement_method '\f and \w scans'
_diffrn_radiation_wavelength 0.71073
_diffrn_reflns_av_R_equivalents 0.0659
_diffrn_reflns_av_unetI/netI 0.0360
_diffrn_reflns_limit_h_max 13
_diffrn_reflns_limit_h_min -13
_diffrn_reflns_limit_k_max 24
_diffrn_reflns_limit_k_min -24
_diffrn_reflns_limit_l_max 22
_diffrn_reflns_limit_l_min -22
_diffrn_reflns_number 65905
_diffrn_reflns_theta_full 28.40
_diffrn_reflns_theta_max 28.40
_diffrn_reflns_theta_min 1.68
_exptl_absorpt_coefficient_mu 0.218
_exptl_absorpt_correction_T_max 0.98
_exptl_absorpt_correction_T_min 0.80
_exptl_absorpt_correction_type multi-scan
_exptl_absorpt_process_details 'SADABS V2012/1 (Bruker AXS Inc.)'
_exptl_crystal_colour colourless
_exptl_crystal_density_diffrn 1.226
_exptl_crystal_density_method 'not measured'
_exptl_crystal_description rod
_exptl_crystal_F_000 1104
_exptl_crystal_size_max 0.260
_exptl_crystal_size_mid 0.100
_exptl_crystal_size_min 0.100
_refine_diff_density_max 1.043
_refine_diff_density_min -0.361
_refine_ls_extinction_method none
_refine_ls_goodness_of_fit_ref 1.230
_refine_ls_hydrogen_treatment constr
_refine_ls_matrix_type full
_refine_ls_number_parameters 370
_refine_ls_number_reflns 6662
_refine_ls_number_restraints 42
_refine_ls_restrained_S_all 1.226
_refine_ls_R_factor_all 0.1696
_refine_ls_R_factor_gt 0.1293
_refine_ls_shift/su_max 0.000
_refine_ls_shift/su_mean 0.000
_refine_ls_structure_factor_coef Fsqd
_refine_ls_weighting_details 'w=1/[\s^2^(Fo^2^)+(0.2000P)^2^+0.1489P] where P=(Fo^2^+2Fc^2^)/3'
_refine_ls_weighting_scheme calc
_refine_ls_wR_factor_gt 0.3203
_refine_ls_wR_factor_ref 0.3624
_reflns_number_gt 4135
_reflns_number_total 6662
_reflns_threshold_expression 'I > 2\s(I)'
_cod_data_source_file ol6b02805_si_002.cif
_cod_data_source_block I
_cod_database_code 1555877

loop_
_space_group_symop_operation_xyz
'x, y, z'
'-x+1/2, y+1/2, -z+1/2'
'-x, -y, -z'
'x-1/2, -y-1/2, z-1/2'

loop_
_atom_site_type_symbol
_atom_site_label
_atom_site_fract_x
_atom_site_fract_y
_atom_site_fract_z
_atom_site_U_iso_or_equiv
_atom_site_adp_type
_atom_site_calc_flag
_atom_site_refinement_flags_adp
_atom_site_refinement_flags_occupancy
_atom_site_refinement_flags_posn
_atom_site_occupancy
C C1 0.6526(4) 0.0880(2) 1.0501(3) 0.0619(10) Uani d . . . 1
H H1 0.5623 0.0926 1.0167 0.074 Uiso calc U . R 1
C C2 0.7463(5) 0.0367(2) 1.0321(3) 0.0709(12) Uani d . . . 1
H H2 0.7174 0.007 0.986 0.085 Uiso calc U . R 1
C C3 0.8844(5) 0.0282(3) 1.0816(3) 0.0811(16) Uani d . . . 1
H H3 0.9447 -0.0083 1.0708 0.097 Uiso calc U . R 1
C C4 0.9249(4) 0.0755(3) 1.1455(3) 0.0746(14) Uani d . . . 1
H H4 1.0165 0.0729 1.1777 0.089 Uiso calc U . R 1
C C5 0.8321(4) 0.1283(2) 1.1643(3) 0.0595(10) Uani d . . . 1
H H5 0.863 0.1608 1.2078 0.071 Uiso calc U . R 1
C C6 0.6957(4) 0.1321(2) 1.1184(2) 0.0486(8) Uani d . . . 1
C C7 0.5955(4) 0.1873(2) 1.1451(2) 0.0506(8) Uani d . . . 1
H H7 0.65 0.2294 1.1722 0.061 Uiso calc U . R 1
C C8 0.5157(4) 0.1522(2) 1.2039(2) 0.0580(9) Uani d . . . 1
H H8A 0.499 0.1886 1.2429 0.07 Uiso calc U . R 1
H H8B 0.5707 0.1122 1.2342 0.07 Uiso calc U . R 1
C C9 0.3545(4) 0.1807(2) 1.0653(2) 0.0479(8) Uani d . . . 1
C C10 0.4799(3) 0.2147(2) 1.0759(2) 0.0487(8) Uani d . . . 1
C C11 0.5137(4) 0.2748(2) 1.0234(2) 0.0555(9) Uani d . . . 1
C C12 0.4251(7) 0.3720(4) 0.9308(4) 0.113(2) Uani d . . D 1
C C13 0.375(2) 0.4414(8) 0.9608(14) 0.195(8) Uani d U P D 0.5
C C13* 0.2855(11) 0.4033(10) 0.8916(10) 0.144(5) Uani d U P D 0.5
C C14 0.2333(3) 0.18275(19) 0.9946(2) 0.0459(8) Uani d . . . 1
C C15 0.0933(4) 0.1795(2) 1.0057(2) 0.0504(8) Uani d . . . 1
H H15 0.0794 0.1778 1.0586 0.061 Uiso calc U . R 1
C C16 -0.0212(3) 0.1787(2) 0.9406(2) 0.0529(9) Uani d . . . 1
H H16 -0.1114 0.1773 0.9498 0.063 Uiso calc U . R 1
C C17 -0.0036(3) 0.1802(2) 0.8604(2) 0.0474(8) Uani d . . . 1
C C18 0.1338(3) 0.1808(2) 0.8495(2) 0.0541(9) Uani d . . . 1
H H18 0.1488 0.1795 0.7968 0.065 Uiso calc U . R 1
C C19 0.2478(3) 0.1833(2) 0.9166(2) 0.0529(9) Uani d . . . 1
H H19 0.338 0.1854 0.9075 0.063 Uiso calc U . R 1
C C20 -0.1256(4) 0.1764(2) 0.7881(2) 0.0532(9) Uani d . . . 1
C C21 -0.2434(3) 0.2168(2) 0.7685(2) 0.0504(8) Uani d . . . 1
C C22 -0.2754(4) 0.2832(2) 0.8089(3) 0.0625(10) Uani d . . . 1
C C23 -0.1752(10) 0.3726(5) 0.9160(6) 0.080(3) Uani d U P D 0.5
C C24 -0.0433(12) 0.4161(8) 0.9333(10) 0.116(5) Uani d U P D 0.5
C C23* -0.2005(12) 0.3871(4) 0.8871(8) 0.082(3) Uani d U P D 0.5
C C24* -0.096(2) 0.4357(9) 0.8934(14) 0.170(8) Uani d U P D 0.5
C C25 -0.3534(4) 0.1886(3) 0.6970(2) 0.0659(11) Uani d . . . 1
H H25 -0.397 0.2309 0.6641 0.079 Uiso calc U . R 1
C C26 -0.2750(4) 0.1428(3) 0.6458(3) 0.0770(14) Uani d . . . 1
H H26A -0.2466 0.1735 0.6052 0.092 Uiso calc U . R 1
H H26B -0.3345 0.1034 0.6178 0.092 Uiso calc U . R 1
C C27 -0.4673(4) 0.1440(2) 0.7205(2) 0.0539(9) Uani d . . . 1
C C28 -0.4456(4) 0.1019(2) 0.7910(3) 0.0659(11) Uani d . . . 1
H H28 -0.3575 0.1028 0.8273 0.079 Uiso calc U . R 1
C C29 -0.5514(5) 0.0580(2) 0.8099(3) 0.0743(13) Uani d . . . 1
H H29 -0.5344 0.0305 0.858 0.089 Uiso calc U . R 1
C C30 -0.6844(5) 0.0564(2) 0.7541(3) 0.0696(12) Uani d . . . 1
H H30 -0.7542 0.0248 0.7633 0.083 Uiso calc U . R 1
C C31 -0.7106(5) 0.1005(3) 0.6874(4) 0.0821(15) Uani d . . . 1
H H31 -0.8005 0.1023 0.6531 0.099 Uiso calc U . R 1
C C32 -0.6034(4) 0.1431(2) 0.6699(3) 0.0607(10) Uani d . . . 1
H H32 -0.6227 0.1721 0.6229 0.073 Uiso calc U . R 1
O O1 0.6302(3) 0.2880(2) 1.0164(2) 0.1024(13) Uani d . . . 1
O O2 0.4025(3) 0.31657(16) 0.98935(19) 0.0740(9) Uani d . . . 1
O O3 -0.3900(3) 0.3076(2) 0.8033(3) 0.1013(12) Uani d . . . 1
O O4 -0.1601(3) 0.31678(15) 0.85418(19) 0.0694(8) Uani d . . D 1
S S1 0.35067(10) 0.11743(6) 1.14402(6) 0.0572(4) Uani d . . . 1
S S2 -0.12136(12) 0.10520(8) 0.71737(7) 0.0727(4) Uani d . . . 1

loop_
_atom_site_aniso_label
_atom_site_aniso_U_11
_atom_site_aniso_U_22
_atom_site_aniso_U_33
_atom_site_aniso_U_12
_atom_site_aniso_U_13
_atom_site_aniso_U_23
C1 0.064(2) 0.056(2) 0.065(2) -0.0018(17) 0.013(2) -0.013(2)
C2 0.093(3) 0.061(3) 0.064(3) 0.000(2) 0.029(2) -0.009(2)
C3 0.094(4) 0.068(3) 0.099(4) 0.021(2) 0.058(3) 0.019(3)
C4 0.048(2) 0.088(3) 0.085(3) 0.010(2) 0.010(2) 0.032(3)
C5 0.057(2) 0.060(2) 0.059(2) -0.0028(17) 0.0090(18) 0.0013(19)
C6 0.0480(17) 0.056(2) 0.0432(19) -0.0019(15) 0.0130(15) 0.0032(15)
C7 0.0561(19) 0.047(2) 0.0460(19) -0.0004(15) 0.0064(16) -0.0116(15)
C8 0.059(2) 0.075(3) 0.0414(19) 0.0062(19) 0.0149(17) -0.0033(18)
C9 0.0495(17) 0.046(2) 0.0463(19) 0.0026(13) 0.0081(15) -0.0071(14)
C10 0.0464(16) 0.053(2) 0.0475(19) 0.0020(14) 0.0130(15) -0.0049(15)
C11 0.0520(19) 0.053(2) 0.058(2) -0.0042(16) 0.0057(17) 0.0020(17)
C12 0.132(5) 0.106(5) 0.104(5) 0.011(4) 0.035(4) 0.054(4)
C13 0.195(8) 0.195(8) 0.195(8) -0.0001(10) 0.046(2) 0.0000(10)
C13* 0.144(6) 0.144(6) 0.144(6) 0.0001(10) 0.0339(16) 0.0004(10)
C14 0.0443(16) 0.0437(19) 0.0467(19) 0.0050(13) 0.0046(14) -0.0010(14)
C15 0.0506(18) 0.057(2) 0.0446(19) -0.0046(15) 0.0136(15) -0.0003(15)
C16 0.0428(16) 0.063(2) 0.054(2) -0.0015(15) 0.0144(15) 0.0051(17)
C17 0.0478(17) 0.051(2) 0.0407(18) 0.0001(14) 0.0043(14) -0.0013(15)
C18 0.0446(17) 0.069(2) 0.046(2) 0.0068(15) 0.0047(15) -0.0006(17)
C19 0.0417(16) 0.068(2) 0.048(2) 0.0106(15) 0.0100(15) 0.0015(17)
C20 0.0492(18) 0.065(2) 0.0407(19) -0.0071(15) 0.0024(15) 0.0074(16)
C21 0.0399(15) 0.062(2) 0.046(2) -0.0049(14) 0.0030(14) 0.0110(16)
C22 0.058(2) 0.064(3) 0.062(2) 0.0013(18) 0.0059(18) 0.011(2)
C23 0.080(3) 0.080(3) 0.080(3) 0.0001(10) 0.0186(12) -0.0001(10)
C24 0.116(5) 0.116(5) 0.116(5) 0.0000(10) 0.0272(15) -0.0004(10)
C23* 0.082(3) 0.082(3) 0.082(3) -0.0003(10) 0.0195(13) 0.0001(10)
C24* 0.171(8) 0.170(8) 0.170(8) -0.0001(10) 0.040(2) -0.0002(10)
C25 0.057(2) 0.087(3) 0.045(2) -0.0089(19) -0.0057(17) 0.019(2)
C26 0.062(2) 0.122(4) 0.045(2) -0.025(3) 0.0100(19) 0.006(2)
C27 0.0486(17) 0.064(2) 0.048(2) 0.0082(16) 0.0096(16) 0.0095(17)
C28 0.064(2) 0.068(3) 0.068(3) -0.0019(18) 0.020(2) 0.025(2)
C29 0.094(3) 0.054(2) 0.086(3) -0.004(2) 0.042(3) 0.023(2)
C30 0.076(3) 0.050(2) 0.092(3) -0.0176(19) 0.039(3) -0.008(2)
C31 0.062(3) 0.086(3) 0.102(4) -0.024(2) 0.027(3) -0.028(3)
C32 0.0447(17) 0.061(2) 0.069(3) -0.0055(16) -0.0018(17) 0.004(2)
O1 0.0522(16) 0.133(3) 0.120(3) -0.0102(18) 0.0170(17) 0.058(2)
O2 0.0851(19) 0.0548(18) 0.083(2) 0.0054(14) 0.0225(17) 0.0202(15)
O3 0.0557(17) 0.104(3) 0.136(3) 0.0299(17) 0.0064(18) -0.009(2)
O4 0.0629(16) 0.0649(19) 0.082(2) -0.0075(13) 0.0195(15) -0.0082(15)
S1 0.0598(6) 0.0624(7) 0.0477(6) -0.0032(4) 0.0094(4) 0.0067(4)
S2 0.0653(7) 0.0882(9) 0.0608(7) 0.0030(5) 0.0075(5) -0.0191(6)

loop_
_atom_type_symbol
_atom_type_description
_atom_type_scat_dispersion_real
_atom_type_scat_dispersion_imag
_atom_type_scat_source
C C 0.0033 0.0016 'International Tables Vol C Tables 4.2.6.8 and 6.1.1.4'
H H 0.0000 0.0000 'International Tables Vol C Tables 4.2.6.8 and 6.1.1.4'
O O 0.0106 0.0060 'International Tables Vol C Tables 4.2.6.8 and 6.1.1.4'
S S 0.1246 0.1234 'International Tables Vol C Tables 4.2.6.8 and 6.1.1.4'

loop_
_geom_angle_atom_site_label_1
_geom_angle_atom_site_label_2
_geom_angle_atom_site_label_3
_geom_angle
C6 C1 C2 118.8(4)
C6 C1 H1 120.6
C2 C1 H1 120.6
C1 C2 C3 122.2(4)
C1 C2 H2 118.9
C3 C2 H2 118.9
C4 C3 C2 117.0(4)
C4 C3 H3 121.5
C2 C3 H3 121.5
C3 C4 C5 121.7(4)
C3 C4 H4 119.2
C5 C4 H4 119.2
C6 C5 C4 120.0(4)
C6 C5 H5 120.0
C4 C5 H5 120.0
C5 C6 C1 120.2(3)
C5 C6 C7 117.9(3)
C1 C6 C7 121.9(3)
C10 C7 C8 103.4(3)
C10 C7 C6 113.9(3)
C8 C7 C6 111.9(3)
C10 C7 H7 109.2
C8 C7 H7 109.2
C6 C7 H7 109.2
C7 C8 S1 108.1(2)
C7 C8 H8A 110.1
S1 C8 H8A 110.1
C7 C8 H8B 110.1
S1 C8 H8B 110.1
H8A C8 H8B 108.4
C10 C9 C14 129.3(3)
C10 C9 S1 112.3(3)
C14 C9 S1 117.9(3)
C9 C10 C11 125.5(3)
C9 C10 C7 116.5(3)
C11 C10 C7 118.0(3)
O1 C11 O2 122.8(4)
O1 C11 C10 123.7(4)
O2 C11 C10 113.3(3)
O2 C12 C13* 107.0(8)
O2 C12 C13 104.0(10)
C13* C12 C13 58.8(11)
C13* C13 C12 60.6(5)
C13 C13* C12 60.6(5)
C19 C14 C15 116.8(3)
C19 C14 C9 122.3(3)
C15 C14 C9 120.8(3)
C16 C15 C14 121.8(3)
C16 C15 H15 119.1
C14 C15 H15 119.1
C15 C16 C17 120.4(3)
C15 C16 H16 119.8
C17 C16 H16 119.8
C18 C17 C16 117.8(3)
C18 C17 C20 120.3(3)
C16 C17 C20 121.8(3)
C19 C18 C17 120.5(3)
C19 C18 H18 119.7
C17 C18 H18 119.7
C14 C19 C18 122.6(3)
C14 C19 H19 118.7
C18 C19 H19 118.7
C21 C20 C17 130.7(4)
C21 C20 S2 113.0(3)
C17 C20 S2 116.2(3)
C20 C21 C22 127.3(4)
C20 C21 C25 115.1(4)
C22 C21 C25 117.6(3)
O3 C22 O4 121.7(4)
O3 C22 C21 125.1(4)
O4 C22 C21 113.2(3)
C23* C23 C24 96.0(18)
C23* C23 C24* 64.0(16)
C24 C23 C24* 32.2(10)
C23* C23 O4 79.1(4)
C24 C23 O4 105.9(8)
C24* C23 O4 101.7(10)
C24* C24 C23 73.9(5)
C24* C24 C23* 54.3(7)
C23 C24 C23* 19.8(6)
C23 C23* C24* 94.0(18)
C23 C23* O4 79.2(4)
C24* C23* O4 109.3(11)
C23 C23* C24 64.2(16)
C24* C23* C24 30.0(9)
O4 C23* C24 98.6(8)
C24 C24* C23* 95.7(9)
C24 C24* C23 73.8(5)
C23* C24* C23 22.0(7)
C21 C25 C27 114.1(3)
C21 C25 C26 106.0(3)
C27 C25 C26 110.9(4)
C21 C25 H25 108.6
C27 C25 H25 108.6
C26 C25 H25 108.6
C25 C26 S2 106.2(3)
C25 C26 H26A 110.5
S2 C26 H26A 110.5
C25 C26 H26B 110.5
S2 C26 H26B 110.5
H26A C26 H26B 108.7
C28 C27 C32 116.4(4)
C28 C27 C25 123.3(3)
C32 C27 C25 120.3(3)
C27 C28 C29 122.4(4)
C27 C28 H28 118.8
C29 C28 H28 118.8
C28 C29 C30 118.4(4)
C28 C29 H29 120.8
C30 C29 H29 120.8
C31 C30 C29 120.1(4)
C31 C30 H30 119.9
C29 C30 H30 119.9
C30 C31 C32 120.0(5)
C30 C31 H31 120.0
C32 C31 H31 120.0
C31 C32 C27 122.4(4)
C31 C32 H32 118.8
C27 C32 H32 118.8
C11 O2 C12 116.2(4)
C22 O4 C23* 109.8(5)
C22 O4 C23 119.7(5)
C23* O4 C23 21.6(6)
C9 S1 C8 90.92(18)
C20 S2 C26 91.3(2)

loop_
_geom_bond_atom_site_label_1
_geom_bond_atom_site_label_2
_geom_bond_distance
C1 C6 1.378(5)
C1 C2 1.387(5)
C1 H1 0.93
C2 C3 1.416(6)
C2 H2 0.93
C3 C4 1.357(7)
C3 H3 0.93
C4 C5 1.404(6)
C4 H4 0.93
C5 C6 1.375(5)
C5 H5 0.93
C6 C7 1.538(5)
C7 C10 1.500(5)
C7 C8 1.532(5)
C7 H7 0.98
C8 S1 1.800(4)
C8 H8A 0.97
C8 H8B 0.97
C9 C10 1.344(5)
C9 C14 1.465(5)
C9 S1 1.756(4)
C10 C11 1.487(5)
C11 O1 1.195(4)
C11 O2 1.337(4)
C12 O2 1.458(6)
C12 C13* 1.480(2)
C12 C13 1.480(2)
C13 C13* 1.45(2)
C14 C19 1.350(5)
C14 C15 1.424(4)
C15 C16 1.365(5)
C15 H15 0.93
C16 C17 1.397(5)
C16 H16 0.93
C17 C18 1.396(4)
C17 C20 1.487(5)
C18 C19 1.384(5)
C18 H18 0.93
C19 H19 0.93
C20 C21 1.338(5)
C20 S2 1.760(4)
C21 C22 1.451(6)
C21 C25 1.499(5)
C22 O3 1.186(5)
C22 O4 1.346(5)
C23 C23* 0.556(16)
C23 C24 1.479(2)
C23 C24* 1.480(2)
C23 O4 1.480(2)
C24 C24* 0.82(2)
C24 C23* 1.634(17)
C23* C24* 1.334(16)
C23* O4 1.480(2)
C25 C27 1.501(5)
C25 C26 1.524(7)
C25 H25 0.98
C26 S2 1.818(5)
C26 H26A 0.97
C26 H26B 0.97
C27 C28 1.382(5)
C27 C32 1.398(5)
C28 C29 1.398(5)
C28 H28 0.93
C29 C30 1.411(6)
C29 H29 0.93
C30 C31 1.350(7)
C30 H30 0.93
C31 C32 1.387(6)
C31 H31 0.93
C32 H32 0.93
